data_7013573
loop_
_publ_author_name
'Bonnet, Sylvestre'
'Collin, Jean-Paul'
'Gruber, Nathalie'
'Sauvage, Jean-Pierre'
'Schofield, Emma R.'

_publ_section_title
;
 Photochemical and thermal synthesis and characterization of
 polypyridine ruthenium(ii) complexes containing different monodentate
 ligandsElectronic supplementary information (ESI) available: View of
 the dimeric units of 8 and proton indexation used in the 1H NMR data.
 See http://www.rsc.org/suppdata/dt/b3/b310198c/
;
_journal_issue 24
_journal_name_full 'Dalton Transactions'
_journal_page_first 4654
_journal_paper_doi 10.1039/b310198c
_journal_year 2003
_chemical_formula_moiety 'C33 H28 F12 N8 P2 Ru'
_chemical_formula_structural '[Ru(terpy)(phen)(CH3CN)][PF6]2'
_chemical_formula_sum 'C33 H28 F12 N8 P2 Ru'
_chemical_formula_weight 927.64
_chemical_name_systematic ' ?'
_space_group_IT_number 14
_symmetry_cell_setting monoclinic
_symmetry_space_group_name_Hall '-P 2ybc'
_symmetry_space_group_name_H-M 'P 1 21/c 1'
_audit_creation_date 10-02-00
_cell_angle_alpha 90
_cell_angle_beta 92.216(5)
_cell_angle_gamma 90
_cell_formula_units_Z 4
_cell_length_a 8.7526(3)
_cell_length_b 11.5332(2)
_cell_length_c 36.851(1)
_cell_measurement_temperature 173
_cell_volume 3717.16(18)
_computing_publication_material CIFGEN_IN_OpenMoleN_(_1997)
_computing_structure_refinement LSFM_OpenMoleN_(_1997)
_computing_structure_solution Direct_methods_(SIR,_Burla_et_al.,_1989)
_diffrn_ambient_temperature 173
_diffrn_measurement_details
;
12879 reflections were collected using program Collect
("Collect" Data collection software, Nonius B.V., 1998)
The conditions were as follow : crystal to detector distance =  44. mm.
Scan angle =  0.8 deg 1 scans of   60 sec per frame.
Data collection was divided into  2 set(s)
with the following starting angles and number of frames :

Set 1 Theta =    9.20 Omega =    0.00 Kappa =    0.00  227 frames
Set 2 Theta =   -9.20 Kappa =  -80.00 Phi   =    0.00   47 frames
Friedel pairs were averaged. Internal R = 0.04
;
_diffrn_measurement_device_type KappaCCD
_diffrn_measurement_method '\p scans'
_diffrn_radiation_monochromator graphite
_diffrn_radiation_type Mo-K\a
_diffrn_radiation_wavelength 0.71073
_diffrn_reflns_av_R_equivalents 0.040
_diffrn_reflns_av_sigmaI/netI 0.333
_diffrn_reflns_limit_h_max 11
_diffrn_reflns_limit_h_min -11
_diffrn_reflns_limit_k_max 14
_diffrn_reflns_limit_k_min -13
_diffrn_reflns_limit_l_max 47
_diffrn_reflns_limit_l_min -47
_diffrn_reflns_number 12879
_diffrn_reflns_theta_max 27.48
_diffrn_reflns_theta_min 2.5
_diffrn_source xray_tube
_diffrn_standards_decay_% 0
_exptl_absorpt_coefficient_mu 0.606
_exptl_absorpt_correction_type none
_exptl_crystal_colour orange
_exptl_crystal_density_diffrn 1.66
_exptl_crystal_density_method none
_exptl_crystal_description prism
_exptl_crystal_F_000 1856
_exptl_crystal_size_max 0.18
_exptl_crystal_size_mid 0.14
_exptl_crystal_size_min 0.12
_refine_diff_density_max 0.508
_refine_diff_density_min -0.158
_refine_ls_extinction_method none
_refine_ls_goodness_of_fit_all 5.855
_refine_ls_goodness_of_fit_ref 1.048
_refine_ls_hydrogen_treatment noref
_refine_ls_matrix_type full
_refine_ls_number_constraints 0
_refine_ls_number_parameters 505
_refine_ls_number_reflns 3803
_refine_ls_number_restraints 0
_refine_ls_R_factor_all 0.102
_refine_ls_R_factor_gt 0.041
_refine_ls_shift/esd_mean 0.004
_refine_ls_shift/su_max 0.023
_refine_ls_structure_factor_coef F
_refine_ls_weighting_details 'w = 4Fo^2^/(\s^2^(Fo^2^) + 0.0025 Fo^4^)'
_refine_ls_weighting_scheme calc
_refine_ls_wR_factor_all 0.200
_refine_ls_wR_factor_ref 0.050
_reflns_number_gt 3803
_reflns_number_total 8203
_reflns_threshold_expression >3.0\s(I)
_cod_data_source_file b310198c.txt
_cod_data_source_block st542
_cod_depositor_comments
;
The following automatic conversions were performed:

'_refine_ls_weighting_scheme' value '4Fo^2^/(\s^2^(Fo^2^) + 0.0025
Fo^4^)' was changed to 'calc'. New tag '_refine_ls_weighting_details'
was created. The value of the new tag was set to 'w =
4Fo^2^/(\s^2^(Fo^2^) + 0.0025 Fo^4^)'.

Automatic conversion script
Id: cif_fix_values 3143 2015-03-26 13:38:13Z robertas 
;
_cod_original_cell_volume 3717.1(3)
_cod_database_code 7013573

loop_
_symmetry_equiv_pos_as_xyz
x,y,z
-x,1/2+y,1/2-z
-x,-y,-z
+x,1/2-y,1/2+z

loop_
_atom_site_label
_atom_site_fract_x
_atom_site_fract_y
_atom_site_fract_z
_atom_site_U_iso_or_equiv
_atom_site_adp_type
_atom_site_calc_flag
_atom_site_calc_attached_atom
_atom_site_type_symbol
RU 0.07789(4) 0.10819(3) 0.37551(1) 0.0271(2) Uani ? ? Ru
N1 -0.0131(4) 0.2440(3) 0.4056(1) 0.029(2) Uani ? ? N
C1 -0.0939(6) 0.3369(4) 0.3943(1) 0.042(3) Uani ? ? C
C2 -0.1522(6) 0.4186(4) 0.4188(2) 0.049(3) Uani ? ? C
C3 -0.1247(6) 0.4064(4) 0.4551(2) 0.048(3) Uani ? ? C
C4 -0.0354(5) 0.3120(4) 0.4687(1) 0.041(3) Uani ? ? C
C5 0.0042(6) 0.2916(4) 0.5057(1) 0.049(3) Uani ? ? C
C6 0.0888(6) 0.1992(5) 0.5164(1) 0.048(3) Uani ? ? C
C7 0.1429(6) 0.1158(4) 0.4912(1) 0.036(3) Uani ? ? C
C8 0.2302(6) 0.0172(4) 0.5002(1) 0.045(3) Uani ? ? C
C9 0.2736(6) -0.0556(4) 0.4733(1) 0.042(3) Uani ? ? C
C10 0.2329(5) -0.0323(4) 0.4371(1) 0.035(3) Uani ? ? C
N2 0.1520(4) 0.0616(3) 0.4270(1) 0.028(2) Uani ? ? N
C11 0.1068(5) 0.1345(4) 0.4540(1) 0.031(3) Uani ? ? C
C12 0.0162(5) 0.2325(4) 0.4425(1) 0.031(3) Uani ? ? C
N3 -0.0944(4) -0.0154(3) 0.3785(1) 0.028(2) Uani ? ? N
C13 -0.2322(5) -0.0054(4) 0.3930(1) 0.033(3) Uani ? ? C
C14 -0.3350(5) -0.0957(4) 0.3949(1) 0.037(3) Uani ? ? C
C15 -0.2961(6) -0.2030(4) 0.3811(1) 0.045(3) Uani ? ? C
C16 -0.1524(6) -0.2156(4) 0.3660(1) 0.038(3) Uani ? ? C
C17 -0.0557(5) -0.1210(4) 0.3643(1) 0.031(3) Uani ? ? C
C18 0.0963(5) -0.1260(4) 0.3482(1) 0.030(3) Uani ? ? C
C19 0.1645(5) -0.2207(4) 0.3317(1) 0.033(3) Uani ? ? C
C20 0.3087(6) -0.2092(4) 0.3188(1) 0.038(3) Uani ? ? C
C21 0.3870(5) -0.1039(4) 0.3216(1) 0.035(3) Uani ? ? C
C22 0.3168(5) -0.0111(4) 0.3382(1) 0.029(3) Uani ? ? C
N4 0.1733(4) -0.0244(3) 0.3513(1) 0.027(2) Uani ? ? N
C23 0.3796(5) 0.1071(4) 0.3446(1) 0.030(3) Uani ? ? C
N5 0.2867(4) 0.1806(3) 0.3633(1) 0.027(2) Uani ? ? N
C24 0.3393(5) 0.2887(4) 0.3699(1) 0.034(3) Uani ? ? C
C25 0.4792(6) 0.3279(4) 0.3588(1) 0.040(3) Uani ? ? C
C26 0.5699(6) 0.2535(4) 0.3400(1) 0.043(3) Uani ? ? C
C27 0.5206(5) 0.1411(4) 0.3329(1) 0.037(3) Uani ? ? C
N6 -0.0081(4) 0.1637(3) 0.3262(1) 0.033(2) Uani ? ? N
C28 -0.0537(5) 0.1851(4) 0.2978(1) 0.036(3) Uani ? ? C
C29 -0.1141(7) 0.2134(5) 0.2611(1) 0.052(4) Uani ? ? C
P1 0.2683(2) 0.0432(1) 0.21715(5) 0.059(1) Uani ? ? P
F1 0.1516(6) -0.0327(5) 0.1958(1) 0.167(4) Uani ? ? F
F2 0.3865(7) 0.1131(4) 0.2391(2) 0.187(5) Uani ? ? F
F3 0.1792(5) 0.0228(4) 0.2522(1) 0.139(3) Uani ? ? F
F4 0.3546(5) 0.0605(4) 0.1818(1) 0.170(3) Uani ? ? F
F5 0.3632(4) -0.0714(3) 0.2261(1) 0.091(3) Uani ? ? F
F6 0.1739(5) 0.1557(3) 0.2091(1) 0.122(3) Uani ? ? F
P2 0.3049(2) -0.3895(1) 0.41872(4) 0.0493(9) Uani ? ? P
F7 0.3007(5) -0.4240(3) 0.37689(9) 0.083(3) Uani ? ? F
F8 0.3072(4) -0.3598(3) 0.46099(9) 0.077(2) Uani ? ? F
F9 0.2241(4) -0.5097(3) 0.42745(9) 0.071(2) Uani ? ? F
F10 0.3834(4) -0.2701(3) 0.4098(1) 0.091(3) Uani ? ? F
F11 0.1416(3) -0.3282(3) 0.41353(8) 0.062(2) Uani ? ? F
F12 0.4693(3) -0.4510(3) 0.4246(1) 0.071(2) Uani ? ? F
C30 0.4351(6) -0.6698(5) 0.4796(2) 0.063(4) Uani ? ? C
C31 0.4995(6) -0.7654(4) 0.4594(2) 0.050(3) Uani ? ? C
N7 0.5475(6) -0.8400(5) 0.4442(1) 0.074(4) Uani ? ? N
C32 0.7399(8) -0.1177(6) 0.2220(2) 0.086(5) Uani ? ? C
C33 0.7515(6) -0.0798(5) 0.2593(2) 0.052(4) Uani ? ? C
N8 0.7595(5) -0.0481(4) 0.2884(1) 0.065(3) Uani ? ? N
H1 -0.1126 0.3482 0.3689 0.0549 Uiso calc C1 H
H2 -0.2109 0.4824 0.4098 0.0668 Uiso calc C2 H
H3 -0.1653 0.4611 0.4714 0.0638 Uiso calc C3 H
H4 -0.0296 0.3443 0.5235 0.0643 Uiso calc C5 H
H5 0.1133 0.1891 0.5416 0.0654 Uiso calc C6 H
H6 0.2588 0.0013 0.5248 0.0627 Uiso calc C8 H
H7 0.3321 -0.1228 0.4793 0.0561 Uiso calc C9 H
H8 0.2636 -0.0849 0.4189 0.0461 Uiso calc C10 H
H9 -0.2603 0.0677 0.4026 0.0427 Uiso calc C13 H
H10 -0.4311 -0.0844 0.4055 0.0498 Uiso calc C14 H
H11 -0.3652 -0.2665 0.3818 0.0589 Uiso calc C15 H
H12 -0.1216 -0.2888 0.3570 0.0496 Uiso calc C16 H
H13 0.1115 -0.2924 0.3293 0.0442 Uiso calc C19 H
H14 0.3559 -0.2738 0.3078 0.0503 Uiso calc C20 H
H15 0.4862 -0.0960 0.3124 0.0462 Uiso calc C21 H
H16 0.2772 0.3405 0.3829 0.0445 Uiso calc C24 H
H17 0.5121 0.4048 0.3640 0.0527 Uiso calc C25 H
H18 0.6659 0.2789 0.3319 0.0562 Uiso calc C26 H
H19 0.5828 0.0886 0.3202 0.0486 Uiso calc C27 H
H20 -0.0474 0.1834 0.2437 0.0717 Uiso calc C29 H
H21 -0.2126 0.1800 0.2574 0.0717 Uiso calc C29 H
H22 -0.1212 0.2952 0.2585 0.0717 Uiso calc C29 H
H23 0.4743 -0.5985 0.4710 0.0834 Uiso calc C30 H
H24 0.3269 -0.6703 0.4762 0.0834 Uiso calc C30 H
H25 0.4620 -0.6782 0.5046 0.0834 Uiso calc C30 H
H26 0.7751 -0.1953 0.2204 0.1168 Uiso calc C32 H
H27 0.6363 -0.1136 0.2134 0.1168 Uiso calc C32 H
H28 0.8007 -0.0689 0.2076 0.1168 Uiso calc C32 H

loop_
_atom_site_aniso_label
_atom_site_aniso_U_11
_atom_site_aniso_U_22
_atom_site_aniso_U_33
_atom_site_aniso_U_12
_atom_site_aniso_U_13
_atom_site_aniso_U_23
_atom_site_aniso_type_symbol
RU 0.0282(2) 0.0297(2) 0.0237(2) 0.0004(2) -0.0000(2) -0.0018(2) Ru
N1 0.025(2) 0.024(2) 0.041(3) -0.002(2) 0.005(2) -0.005(2) N
C1 0.040(3) 0.036(3) 0.051(4) -0.002(3) 0.001(3) -0.008(3) C
C2 0.041(3) 0.039(3) 0.074(4) 0.009(3) -0.000(3) -0.011(3) C
C3 0.036(3) 0.046(3) 0.067(4) -0.006(3) 0.017(3) -0.024(3) C
C4 0.033(3) 0.043(3) 0.048(3) -0.011(2) 0.013(3) -0.015(3) C
C5 0.053(3) 0.057(3) 0.040(3) -0.014(3) 0.020(3) -0.023(3) C
C6 0.060(4) 0.063(3) 0.029(3) -0.016(3) 0.009(3) -0.005(3) C
C7 0.045(3) 0.046(3) 0.023(3) -0.013(3) 0.007(2) -0.003(3) C
C8 0.061(4) 0.056(3) 0.027(3) -0.010(3) -0.002(3) 0.008(3) C
C9 0.050(3) 0.048(3) 0.031(3) -0.001(3) -0.008(3) 0.007(3) C
C10 0.039(3) 0.034(3) 0.032(3) -0.007(2) -0.001(2) 0.001(2) C
N2 0.034(2) 0.030(2) 0.022(2) -0.003(2) 0.002(2) -0.000(2) N
C11 0.028(3) 0.037(3) 0.028(3) -0.007(2) 0.007(2) -0.001(2) C
C12 0.031(3) 0.035(3) 0.027(3) -0.009(2) 0.008(2) -0.008(2) C
N3 0.031(2) 0.037(2) 0.019(2) 0.000(2) -0.001(2) 0.001(2) N
C13 0.032(3) 0.036(3) 0.031(3) 0.002(2) 0.001(2) -0.001(2) C
C14 0.027(3) 0.051(3) 0.037(3) 0.001(3) 0.005(2) 0.010(3) C
C15 0.043(3) 0.050(3) 0.042(3) -0.014(3) -0.006(3) 0.003(3) C
C16 0.039(3) 0.041(3) 0.034(3) -0.008(3) 0.001(2) -0.001(3) C
C17 0.029(3) 0.033(3) 0.030(3) -0.003(2) -0.005(2) -0.003(2) C
C18 0.035(3) 0.035(3) 0.022(3) -0.000(2) -0.003(2) -0.001(2) C
C19 0.045(3) 0.027(2) 0.030(3) -0.004(2) -0.003(2) -0.009(2) C
C20 0.043(3) 0.039(3) 0.033(3) 0.005(3) -0.002(3) -0.008(3) C
C21 0.036(3) 0.044(3) 0.027(3) 0.006(3) 0.004(2) -0.007(3) C
C22 0.030(3) 0.039(3) 0.021(3) -0.000(2) -0.001(2) 0.003(2) C
N4 0.028(2) 0.030(2) 0.024(2) -0.003(2) -0.002(2) 0.001(2) N
C23 0.030(3) 0.031(2) 0.031(3) 0.002(2) 0.000(2) 0.003(2) C
N5 0.029(2) 0.031(2) 0.023(2) 0.001(2) -0.001(2) 0.001(2) N
C24 0.039(3) 0.031(3) 0.033(3) -0.002(2) 0.001(2) -0.003(2) C
C25 0.041(3) 0.033(3) 0.047(3) -0.008(3) -0.005(3) -0.000(3) C
C26 0.035(3) 0.050(3) 0.045(3) -0.007(3) 0.003(3) 0.003(3) C
C27 0.031(3) 0.042(3) 0.040(3) 0.002(2) 0.006(2) 0.002(2) C
N6 0.034(2) 0.033(2) 0.032(2) -0.000(2) 0.001(2) 0.003(2) N
C28 0.040(3) 0.038(3) 0.031(3) 0.009(2) 0.003(2) 0.003(2) C
C29 0.073(4) 0.061(3) 0.031(3) 0.019(3) -0.002(3) 0.004(3) C
P1 0.073(1) 0.0502(9) 0.055(1) 0.0168(9) 0.0117(9) 0.0023(8) P
F1 0.168(4) 0.168(4) 0.167(5) -0.038(4) -0.091(4) -0.006(4) F
F2 0.206(6) 0.107(4) 0.297(8) -0.041(4) -0.085(5) -0.031(4) F
F3 0.199(3) 0.165(3) 0.082(3) 0.126(2) 0.078(2) 0.062(2) F
F4 0.236(4) 0.126(3) 0.165(4) 0.084(3) 0.147(3) 0.064(3) F
F5 0.100(3) 0.070(2) 0.106(3) 0.036(2) 0.015(2) 0.013(2) F
F6 0.197(4) 0.113(2) 0.081(3) 0.106(2) 0.052(3) 0.042(2) F
P2 0.0517(9) 0.0455(8) 0.0510(9) 0.0002(8) 0.0192(7) -0.0022(8) P
F7 0.160(3) 0.081(2) 0.044(2) 0.049(2) 0.029(2) 0.006(2) F
F8 0.055(2) 0.143(3) 0.058(2) 0.020(2) -0.009(2) -0.043(2) F
F9 0.066(2) 0.064(2) 0.085(3) -0.013(2) -0.007(2) 0.023(2) F
F10 0.080(2) 0.046(2) 0.204(4) -0.006(2) 0.075(2) -0.000(2) F
F11 0.061(2) 0.074(2) 0.053(2) 0.017(2) 0.009(2) 0.008(2) F
F12 0.049(2) 0.070(2) 0.103(3) 0.014(2) 0.024(2) -0.000(2) F
C30 0.056(4) 0.061(4) 0.075(5) 0.003(3) -0.011(3) 0.003(4) C
C31 0.044(3) 0.059(3) 0.048(4) 0.003(3) -0.005(3) 0.018(3) C
N7 0.072(4) 0.093(3) 0.060(4) 0.021(3) 0.011(3) 0.009(3) N
C32 0.097(5) 0.116(5) 0.057(4) 0.010(4) 0.006(4) -0.038(4) C
C33 0.039(3) 0.061(4) 0.059(4) -0.004(3) 0.002(3) -0.014(3) C
N8 0.065(3) 0.071(3) 0.059(3) 0.003(3) 0.000(3) -0.016(3) N

loop_
_atom_type_symbol
_atom_type_description
_atom_type_scat_dispersion_real
_atom_type_scat_dispersion_imag
_atom_type_scat_source
C ? 0.002 0.002 International_Tables_Vol_IV_Table_2.3.1
H ? 0.000 0.000 International_Tables_Vol_IV_Table_2.3.1
F ? 0.014 0.010 International_Tables_Vol_IV_Table_2.3.1
N ? 0.004 0.003 International_Tables_Vol_IV_Table_2.3.1
P ? 0.090 0.095 International_Tables_Vol_IV_Table_2.3.1
Ru ? -1.420 0.836 International_Tables_Vol_IV_Table_2.3.1

loop_
_geom_angle_atom_site_label_1
_geom_angle_atom_site_label_2
_geom_angle_atom_site_label_3
_geom_angle
_geom_angle_site_symmetry_1
_geom_angle_site_symmetry_2
_geom_angle_site_symmetry_3
_geom_angle_publ_flag
N1 RU N2 79.6(2) . . . ?
N1 RU N3 101.1(2) . . . ?
N1 RU N4 174.8(2) . . . ?
N1 RU N5 99.8(2) . . . ?
N1 RU N6 95.8(2) . . . ?
N2 RU N3 88.6(2) . . . ?
N2 RU N4 95.2(2) . . . ?
N2 RU N5 93.3(2) . . . ?
N2 RU N6 175.3(2) . . . ?
N3 RU N4 79.2(2) . . . ?
N3 RU N5 159.0(2) . . . ?
N3 RU N6 91.1(2) . . . ?
N4 RU N5 79.7(2) . . . ?
N4 RU N6 89.3(2) . . . ?
N5 RU N6 88.7(2) . . . ?
RU N1 C1 129.8(4) . . . ?
RU N1 C12 112.9(3) . . . ?
C1 N1 C12 117.3(4) . . . ?
N1 C1 C2 122.2(6) . . . ?
C1 C2 C3 120.4(6) . . . ?
C2 C3 C4 120.0(5) . . . ?
C3 C4 C5 125.3(5) . . . ?
C3 C4 C12 116.3(6) . . . ?
C5 C4 C12 118.4(6) . . . ?
C4 C5 C6 121.6(5) . . . ?
C5 C6 C7 122.3(6) . . . ?
C6 C7 C8 125.7(5) . . . ?
C6 C7 C11 117.4(5) . . . ?
C8 C7 C11 116.9(5) . . . ?
C7 C8 C9 119.5(5) . . . ?
C8 C9 C10 120.6(5) . . . ?
C9 C10 N2 122.3(5) . . . ?
RU N2 C10 127.8(3) . . . ?
RU N2 C11 114.8(3) . . . ?
C10 N2 C11 117.3(4) . . . ?
C7 C11 N2 123.3(5) . . . ?
C7 C11 C12 120.4(5) . . . ?
N2 C11 C12 116.2(5) . . . ?
N1 C12 C4 123.8(5) . . . ?
N1 C12 C11 116.4(4) . . . ?
C4 C12 C11 119.8(5) . . . ?
RU N3 C13 128.7(3) . . . ?
RU N3 C17 113.4(3) . . . ?
C13 N3 C17 117.8(4) . . . ?
N3 C13 C14 123.5(5) . . . ?
C13 C14 C15 119.1(5) . . . ?
C14 C15 C16 118.4(5) . . . ?
C15 C16 C17 119.7(5) . . . ?
N3 C17 C16 121.5(5) . . . ?
N3 C17 C18 115.2(4) . . . ?
C16 C17 C18 123.3(5) . . . ?
C17 C18 C19 127.7(5) . . . ?
C17 C18 N4 112.7(4) . . . ?
C19 C18 N4 119.6(5) . . . ?
C18 C19 C20 119.3(5) . . . ?
C19 C20 C21 120.9(5) . . . ?
C20 C21 C22 118.7(5) . . . ?
C21 C22 N4 119.7(4) . . . ?
C21 C22 C23 127.7(5) . . . ?
N4 C22 C23 112.6(4) . . . ?
RU N4 C18 119.4(3) . . . ?
RU N4 C22 118.8(3) . . . ?
C18 N4 C22 121.8(4) . . . ?
C22 C23 N5 115.0(4) . . . ?
C22 C23 C27 122.7(5) . . . ?
N5 C23 C27 122.3(5) . . . ?
RU N5 C23 113.8(3) . . . ?
RU N5 C24 129.0(3) . . . ?
C23 N5 C24 117.2(4) . . . ?
N5 C24 C25 123.3(5) . . . ?
C24 C25 C26 118.7(5) . . . ?
C25 C26 C27 119.8(5) . . . ?
C23 C27 C26 118.8(5) . . . ?
RU N6 C28 174.1(5) . . . ?
N6 C28 C29 179.5(6) . . . ?
F1 P1 F2 177.3(4) . . . ?
F1 P1 F3 89.7(4) . . . ?
F1 P1 F4 88.8(4) . . . ?
F1 P1 F5 87.9(3) . . . ?
F1 P1 F6 92.3(3) . . . ?
F2 P1 F3 89.5(4) . . . ?
F2 P1 F4 92.0(4) . . . ?
F2 P1 F5 89.5(3) . . . ?
F2 P1 F6 90.3(3) . . . ?
F3 P1 F4 178.4(4) . . . ?
F3 P1 F5 88.6(2) . . . ?
F3 P1 F6 90.3(2) . . . ?
F4 P1 F5 90.8(2) . . . ?
F4 P1 F6 90.2(2) . . . ?
F5 P1 F6 179.0(2) . . . ?
P1 F1 F3 45.4(2) . . . ?
P1 F1 F4 45.7(2) . . . ?
P1 F1 F5 47.0(2) . . . ?
F3 F1 F4 91.1(3) . . . ?
F3 F1 F5 60.6(2) . . . ?
F4 F1 F5 62.1(3) . . . ?
P1 F2 F3 45.9(2) . . . ?
P1 F2 F5 46.6(2) . . . ?
P1 F2 F6 45.6(2) . . . ?
F3 F2 F5 60.6(2) . . . ?
F3 F2 F6 61.1(3) . . . ?
F5 F2 F6 92.2(3) . . . ?
P1 F3 F1 44.9(2) . . . ?
P1 F3 F2 44.6(3) . . . ?
P1 F3 F5 46.4(2) . . . ?
F1 F3 F2 89.5(3) . . . ?
F1 F3 F5 59.5(2) . . . ?
F2 F3 F5 60.3(2) . . . ?
P1 F4 F1 45.5(2) . . . ?
P1 F4 F6 45.2(2) . . . ?
F1 F4 F6 61.7(3) . . . ?
P1 F5 F1 45.1(2) . . . ?
P1 F5 F2 44.0(2) . . . ?
P1 F5 F3 45.0(2) . . . ?
F1 F5 F2 89.0(3) . . . ?
F1 F5 F3 59.9(3) . . . ?
F2 F5 F3 59.1(3) . . . ?
P1 F6 F2 44.1(2) . . . ?
P1 F6 F4 44.6(2) . . . ?
F2 F6 F4 60.4(3) . . . ?
F7 P2 F8 177.9(2) . . . ?
F7 P2 F9 89.1(2) . . . ?
F7 P2 F10 90.6(2) . . . ?
F7 P2 F11 90.5(2) . . . ?
F7 P2 F12 90.4(2) . . . ?
F8 P2 F9 88.8(2) . . . ?
F8 P2 F10 91.5(3) . . . ?
F8 P2 F11 89.9(2) . . . ?
F8 P2 F12 89.2(2) . . . ?
F9 P2 F10 179.4(3) . . . ?
F9 P2 F11 90.5(2) . . . ?
F9 P2 F12 89.5(2) . . . ?
F10 P2 F11 89.0(2) . . . ?
F10 P2 F12 91.0(2) . . . ?
F11 P2 F12 179.2(2) . . . ?
C30 C31 N7 178.8(8) . . . ?
C32 C33 N8 178.7(8) . . . ?

loop_
_geom_bond_atom_site_label_1
_geom_bond_atom_site_label_2
_geom_bond_distance
_geom_bond_site_symmetry_1
_geom_bond_site_symmetry_2
_geom_bond_publ_flag
RU N1 2.093(4) . . ?
RU N2 2.054(4) . . ?
RU N3 2.081(4) . . ?
RU N4 1.973(4) . . ?
RU N5 2.075(4) . . ?
RU N6 2.041(5) . . ?
N1 C1 1.341(6) . . ?
N1 C12 1.383(6) . . ?
C1 C2 1.414(8) . . ?
C2 C3 1.359(8) . . ?
C3 C4 1.420(8) . . ?
C4 C5 1.416(8) . . ?
C4 C12 1.416(7) . . ?
C5 C6 1.347(8) . . ?
C6 C7 1.431(7) . . ?
C7 C8 1.402(7) . . ?
C7 C11 1.413(7) . . ?
C8 C9 1.365(8) . . ?
C9 C10 1.393(7) . . ?
C10 N2 1.338(6) . . ?
N2 C11 1.371(6) . . ?
C11 C12 1.435(7) . . ?
N3 C13 1.343(6) . . ?
N3 C17 1.373(6) . . ?
C13 C14 1.380(7) . . ?
C14 C15 1.386(7) . . ?
C15 C16 1.402(7) . . ?
C16 C17 1.384(7) . . ?
C17 C18 1.478(7) . . ?
C18 C19 1.397(6) . . ?
C18 N4 1.354(5) . . ?
C19 C20 1.372(7) . . ?
C20 C21 1.397(7) . . ?
C21 C22 1.387(7) . . ?
C22 N4 1.372(6) . . ?
C22 C23 1.486(6) . . ?
C23 N5 1.376(6) . . ?
C23 C27 1.380(7) . . ?
N5 C24 1.348(6) . . ?
C24 C25 1.382(7) . . ?
C25 C26 1.374(7) . . ?
C26 C27 1.388(7) . . ?
N6 C28 1.134(6) . . ?
C28 C29 1.470(8) . . ?
P1 F1 1.539(5) . . ?
P1 F2 1.519(6) . . ?
P1 F3 1.552(4) . . ?
P1 F4 1.544(5) . . ?
P1 F5 1.590(4) . . ?
P1 F6 1.561(4) . . ?
F1 F3 2.180(8) . . ?
F1 F4 2.156(8) . . ?
F1 F5 2.172(7) . . ?
F2 F3 2.162(9) . . ?
F2 F5 2.189(6) . . ?
F2 F6 2.184(8) . . ?
F3 F5 2.195(5) . . ?
F4 F6 2.199(6) . . ?
P2 F7 1.591(4) . . ?
P2 F8 1.594(4) . . ?
P2 F9 1.595(3) . . ?
P2 F10 1.580(4) . . ?
P2 F11 1.600(3) . . ?
P2 F12 1.611(4) . . ?
C30 C31 1.455(9) . . ?
C31 N7 1.117(7) . . ?
C32 C33 1.444(9) . . ?
C33 N8 1.130(8) . . ?

loop_
_geom_contact_atom_site_label_1
_geom_contact_atom_site_label_2
_geom_contact_distance
_geom_contact_site_symmetry_1
_geom_contact_site_symmetry_2
_geom_contact_publ_flag
? ? ? ? ? ?
